data_4080361
loop_
_publ_author_name
'Bakewell, Clare'
'Cao, Thi-Phuong-Anh'
'Le Goff, Xavier F.'
'Long, Nicholas J.'
'Auffrant, Audrey'
'Williams, Charlotte K.'

_publ_section_title
;
 Yttrium Phosphasalen Initiators forrac-Lactide Polymerization
;
_journal_issue 5
_journal_name_full Organometallics
_journal_page_first 1475
_journal_paper_doi 10.1021/om301129k
_journal_volume 32
_journal_year 2013
_chemical_formula_moiety 'C66 H87 N2 O4 P2 Y'
_chemical_formula_sum 'C66 H87 N2 O4 P2 Y'
_chemical_formula_weight 1123.23
_chemical_name_systematic
; 
 ? 
;
_space_group_IT_number 4
_symmetry_cell_setting monoclinic
_symmetry_space_group_name_Hall 'P 2yb'
_symmetry_space_group_name_H-M 'P 1 21 1'
_atom_sites_solution_hydrogens geom
_atom_sites_solution_primary direct
_atom_sites_solution_secondary difmap
_audit_creation_method SHELXL-97
_cell_angle_alpha 90.00
_cell_angle_beta 107.043(1)
_cell_angle_gamma 90.00
_cell_formula_units_Z 2
_cell_length_a 10.652(1)
_cell_length_b 26.078(1)
_cell_length_c 11.444(1)
_cell_measurement_reflns_used 3734
_cell_measurement_temperature 150.0(1)
_cell_measurement_theta_max 27.485
_cell_measurement_theta_min 0.998
_cell_volume 3039.3(4)
_computing_cell_refinement 'DENZO (Otwinowski & Minor, 1997) & COLLECT'
_computing_data_collection 'COLLECT (Hooft, R.W.W., 1998)'
_computing_data_reduction 'DENZO & COLLECT'
_computing_molecular_graphics 'PLATON (Spek, 2009)'
_computing_publication_material 'PLATON (Spek, 2009)'
_computing_structure_refinement 'SHELXL-97 (Sheldrick, 1997)'
_computing_structure_solution 'SIR97 (Altomare et al., 1999)'
_diffrn_ambient_temperature 150.0(1)
_diffrn_measured_fraction_theta_full 0.921
_diffrn_measured_fraction_theta_max 0.921
_diffrn_measurement_device_type KappaCCD
_diffrn_measurement_method 'phi and omega scans'
_diffrn_radiation_monochromator graphite
_diffrn_radiation_source 'fine-focus sealed tube'
_diffrn_radiation_type MoK\a
_diffrn_radiation_wavelength 0.71069
_diffrn_reflns_av_R_equivalents 0.0321
_diffrn_reflns_av_sigmaI/netI 0.0554
_diffrn_reflns_limit_h_max 13
_diffrn_reflns_limit_h_min -13
_diffrn_reflns_limit_k_max 26
_diffrn_reflns_limit_k_min -33
_diffrn_reflns_limit_l_max 10
_diffrn_reflns_limit_l_min -14
_diffrn_reflns_number 13947
_diffrn_reflns_theta_full 27.47
_diffrn_reflns_theta_max 27.47
_diffrn_reflns_theta_min 2.02
_exptl_absorpt_coefficient_mu 1.060
_exptl_absorpt_correction_T_max 0.9200
_exptl_absorpt_correction_T_min 0.7851
_exptl_absorpt_correction_type multi-scan
_exptl_absorpt_process_details 'DENZO/SCALEPACK (Otwinowski & Minor, 1996)'
_exptl_crystal_colour Colorless
_exptl_crystal_density_diffrn 1.227
_exptl_crystal_density_method 'not measured'
_exptl_crystal_description Block
_exptl_crystal_F_000 1196
_exptl_crystal_size_max 0.24
_exptl_crystal_size_mid 0.22
_exptl_crystal_size_min 0.08
_refine_diff_density_max 1.117
_refine_diff_density_min -0.531
_refine_diff_density_rms 0.074
_refine_ls_abs_structure_details 'Flack H D (1983), Acta Cryst. A39, 876-881'
_refine_ls_abs_structure_Flack 0.04(12)
_refine_ls_extinction_method none
_refine_ls_goodness_of_fit_ref 1.111
_refine_ls_hydrogen_treatment constr
_refine_ls_matrix_type full
_refine_ls_number_parameters 706
_refine_ls_number_reflns 10630
_refine_ls_number_restraints 41
_refine_ls_restrained_S_all 10.940
_refine_ls_R_factor_all 0.0791
_refine_ls_R_factor_gt 0.0603
_refine_ls_shift/su_max 0.000
_refine_ls_shift/su_mean 0.000
_refine_ls_structure_factor_coef Fsqd
_refine_ls_weighting_details 'calc w=1/[\s^2^(Fo^2^)+(0.0000P)^2^+8.1500P] where P=(Fo^2^+2Fc^2^)/3'
_refine_ls_weighting_scheme calc
_refine_ls_wR_factor_gt 0.1190
_refine_ls_wR_factor_ref 0.1327
_reflns_number_gt 9073
_reflns_number_total 10630
_reflns_threshold_expression >2sigma(I)
_cod_data_source_file om301129k_si_001.cif
_cod_data_source_block pa781
_cod_depositor_comments
;
The following automatic conversions were performed:

'_symmetry_cell_setting' value 'Monoclinic' changed to 'monoclinic'
according to /home/saulius/struct/CIF-dictionaries/cif_core.dic
dictionary named 'cif_core.dic' version 2.4.2 from 2011-04-26.

Automatic conversion script
Id: cif_fix_values 1891 2012-01-12 08:04:46Z andrius 
;
_cod_original_sg_symbol_H-M 'P21     '
_cod_database_code 4080361

loop_
_symmetry_equiv_pos_as_xyz
'x, y, z'
'-x, y+1/2, -z'

loop_
_atom_site_label
_atom_site_type_symbol
_atom_site_fract_x
_atom_site_fract_y
_atom_site_fract_z
_atom_site_U_iso_or_equiv
_atom_site_adp_type
_atom_site_occupancy
_atom_site_symmetry_multiplicity
_atom_site_calc_flag
_atom_site_refinement_flags
_atom_site_disorder_assembly
_atom_site_disorder_group
Y1 Y 0.2245(4) 0.2107(15) 0.5176(3) 0.0203(9) Uani 1 1 d . . .
P1 P 0.077(2) 0.3226(16) 0.5583(18) 0.020(4) Uani 1 1 d . . .
P2 P 0.075(2) 0.1002(16) 0.5629(18) 0.021(4) Uani 1 1 d . . .
O1 O 0.255(6) 0.284(3) 0.430(5) 0.025(12) Uani 1 1 d . A .
O2 O 0.259(6) 0.136(3) 0.435(5) 0.025(12) Uani 1 1 d . A .
N1 N 0.093(7) 0.264(3) 0.602(6) 0.022(13) Uani 1 1 d . A .
N2 N 0.082(6) 0.159(3) 0.598(6) 0.020(13) Uani 1 1 d . A .
C1 C 0.034(6) 0.240(3) 0.690(5) 0.024(12) Uani 1 1 d . . .
H1 H -0.0633 0.2375 0.6506 0.028 Uiso 1 1 calc R A .
C2 C 0.088(6) 0.185(3) 0.715(5) 0.024(12) Uani 1 1 d . A .
H2 H 0.1828 0.1880 0.7609 0.029 Uiso 1 1 calc R . .
C3 C 0.023(7) 0.156(3) 0.798(7) 0.025(15) Uani 1 1 d . . .
H3A H 0.0593 0.1213 0.8136 0.030 Uiso 1 1 calc R A .
H3B H -0.0728 0.1534 0.7571 0.030 Uiso 1 1 calc R . .
C4 C 0.045(6) 0.185(3) 0.919(6) 0.028(14) Uani 1 1 d . A .
H4A H 0.0001 0.1662 0.9709 0.034 Uiso 1 1 calc R . .
H4B H 0.1404 0.1853 0.9630 0.034 Uiso 1 1 calc R . .
C5 C -0.006(6) 0.239(3) 0.898(6) 0.027(13) Uani 1 1 d . . .
H5A H 0.0134 0.2577 0.9767 0.033 Uiso 1 1 calc R A .
H5B H -0.1029 0.2388 0.8610 0.033 Uiso 1 1 calc R . .
C6 C 0.058(7) 0.267(3) 0.812(7) 0.025(15) Uani 1 1 d . A .
H6A H 0.0220 0.3025 0.7973 0.031 Uiso 1 1 calc R . .
H6B H 0.1535 0.2699 0.8519 0.031 Uiso 1 1 calc R . .
C7 C 0.059(8) 0.331(3) 0.398(7) 0.022(16) Uani 1 1 d . A .
C8 C 0.165(8) 0.315(3) 0.359(7) 0.021(16) Uani 1 1 d . . .
C9 C 0.177(8) 0.334(3) 0.246(7) 0.021(15) Uani 1 1 d . A .
C10 C 0.066(8) 0.357(3) 0.169(7) 0.024(17) Uani 1 1 d . . .
H10 H 0.0700 0.3674 0.0911 0.029 Uiso 1 1 calc R A .
C11 C -0.052(8) 0.365(3) 0.197(7) 0.023(17) Uani 1 1 d . A .
C12 C -0.049(8) 0.355(3) 0.319(7) 0.023(16) Uani 1 1 d . . .
H12 H -0.1217 0.3639 0.3464 0.027 Uiso 1 1 calc R A .
C13 C 0.306(9) 0.330(4) 0.212(8) 0.031(18) Uani 1 1 d . . .
C14 C 0.341(10) 0.274(4) 0.196(10) 0.04(2) Uani 1 1 d . A .
H14A H 0.4282 0.2718 0.1835 0.064 Uiso 1 1 calc R . .
H14B H 0.2757 0.2589 0.1250 0.064 Uiso 1 1 calc R . .
H14C H 0.3418 0.2540 0.2695 0.064 Uiso 1 1 calc R . .
C15 C 0.300(10) 0.359(5) 0.094(10) 0.05(3) Uani 1 1 d . A .
H15A H 0.2787 0.3948 0.1022 0.071 Uiso 1 1 calc R . .
H15B H 0.2329 0.3431 0.0261 0.071 Uiso 1 1 calc R . .
H15C H 0.3859 0.3563 0.0787 0.071 Uiso 1 1 calc R . .
C16 C 0.418(9) 0.354(4) 0.315(9) 0.04(2) Uani 1 1 d . A .
H16A H 0.4010 0.3902 0.3228 0.064 Uiso 1 1 calc R . .
H16B H 0.5010 0.3491 0.2966 0.064 Uiso 1 1 calc R . .
H16C H 0.4222 0.3362 0.3925 0.064 Uiso 1 1 calc R . .
C17 C -0.175(9) 0.387(4) 0.102(8) 0.03(2) Uani 1 1 d . . .
C18 C -0.186(14) 0.364(7) -0.024(11) 0.10(5) Uani 1 1 d . A .
H18A H -0.1169 0.3782 -0.0550 0.143 Uiso 1 1 calc R . .
H18B H -0.2720 0.3717 -0.0804 0.143 Uiso 1 1 calc R . .
H18C H -0.1749 0.3265 -0.0159 0.143 Uiso 1 1 calc R . .
C19 C -0.167(15) 0.445(5) 0.097(16) 0.09(5) Uani 1 1 d . A .
H19A H -0.1648 0.4590 0.1766 0.129 Uiso 1 1 calc R . .
H19B H -0.2446 0.4579 0.0344 0.129 Uiso 1 1 calc R . .
H19C H -0.0877 0.4546 0.0762 0.129 Uiso 1 1 calc R . .
C20 C -0.300(11) 0.375(5) 0.136(12) 0.06(3) Uani 1 1 d . A .
H20A H -0.3154 0.3377 0.1316 0.094 Uiso 1 1 calc R . .
H20B H -0.3749 0.3923 0.0796 0.094 Uiso 1 1 calc R . .
H20C H -0.2901 0.3867 0.2198 0.094 Uiso 1 1 calc R . .
C21 C -0.061(8) 0.355(3) 0.586(7) 0.025(16) Uani 1 1 d . A .
C22 C -0.182(8) 0.333(4) 0.555(8) 0.029(18) Uani 1 1 d . . .
H22 H -0.1927 0.3000 0.5167 0.034 Uiso 1 1 calc R A .
C23 C -0.291(10) 0.356(4) 0.579(9) 0.04(2) Uani 1 1 d . A .
H23 H -0.3737 0.3395 0.5571 0.042 Uiso 1 1 calc R . .
C24 C -0.276(10) 0.404(5) 0.634(9) 0.04(2) Uani 1 1 d . . .
H24 H -0.3480 0.4200 0.6507 0.051 Uiso 1 1 calc R A .
C25 C -0.154(11) 0.428(4) 0.664(9) 0.04(2) Uani 1 1 d . A .
H25 H -0.1445 0.4607 0.6998 0.047 Uiso 1 1 calc R . .
C26 C -0.048(10) 0.404(4) 0.643(9) 0.03(2) Uani 1 1 d . . .
H26 H 0.0352 0.4204 0.6674 0.039 Uiso 1 1 calc R A .
C27 C 0.220(8) 0.362(4) 0.631(7) 0.024(16) Uani 1 1 d . A .
C28 C 0.244(10) 0.408(3) 0.578(9) 0.03(2) Uani 1 1 d . . .
H28 H 0.1886 0.4184 0.5009 0.041 Uiso 1 1 calc R A .
C29 C 0.350(11) 0.438(4) 0.640(10) 0.04(2) Uani 1 1 d . A .
H29 H 0.3652 0.4695 0.6053 0.050 Uiso 1 1 calc R . .
C30 C 0.434(10) 0.423(4) 0.750(10) 0.04(2) Uani 1 1 d . . .
H30 H 0.5077 0.4436 0.7893 0.047 Uiso 1 1 calc R A .
C31 C 0.411(9) 0.379(4) 0.803(10) 0.04(2) Uani 1 1 d . A .
H31 H 0.4665 0.3685 0.8803 0.048 Uiso 1 1 calc R . .
C32 C 0.304(9) 0.348(4) 0.742(8) 0.033(19) Uani 1 1 d . . .
H32 H 0.2896 0.3163 0.7773 0.039 Uiso 1 1 calc R A .
C33 C 0.058(8) 0.091(3) 0.404(7) 0.021(15) Uani 1 1 d . A .
C34 C 0.171(8) 0.105(3) 0.367(7) 0.023(16) Uani 1 1 d . . .
C35 C 0.180(8) 0.085(3) 0.254(8) 0.025(16) Uani 1 1 d . A .
C36 C 0.067(9) 0.062(3) 0.175(8) 0.028(18) Uani 1 1 d . . .
H36 H 0.0707 0.0510 0.0970 0.034 Uiso 1 1 calc R A .
C37 C -0.052(8) 0.056(3) 0.204(7) 0.023(16) Uani 1 1 d . A .
C38 C -0.052(8) 0.067(3) 0.322(7) 0.025(16) Uani 1 1 d . . .
H38 H -0.1265 0.0586 0.3477 0.030 Uiso 1 1 calc R A .
C39 C 0.311(9) 0.087(4) 0.224(8) 0.030(19) Uani 1 1 d . . .
C40 C 0.302(11) 0.059(5) 0.104(10) 0.06(3) Uani 1 1 d . A .
H40A H 0.2405 0.0771 0.0361 0.084 Uiso 1 1 calc R . .
H40B H 0.2715 0.0238 0.1080 0.084 Uiso 1 1 calc R . .
H40C H 0.3892 0.0583 0.0912 0.084 Uiso 1 1 calc R . .
C41 C 0.358(10) 0.140(4) 0.214(9) 0.04(2) Uani 1 1 d . A .
H41A H 0.2897 0.1594 0.1538 0.062 Uiso 1 1 calc R . .
H41B H 0.4376 0.1389 0.1877 0.062 Uiso 1 1 calc R . .
H41C H 0.3777 0.1572 0.2936 0.062 Uiso 1 1 calc R . .
C42 C 0.410(9) 0.058(4) 0.328(10) 0.04(2) Uani 1 1 d . A .
H42A H 0.4967 0.0583 0.3146 0.062 Uiso 1 1 calc R . .
H42B H 0.3814 0.0219 0.3295 0.062 Uiso 1 1 calc R . .
H42C H 0.4153 0.0739 0.4066 0.062 Uiso 1 1 calc R . .
C43 C -0.173(9) 0.036(4) 0.105(8) 0.028(18) Uani 1 1 d . . .
C44 C -0.157(15) -0.020(5) 0.078(17) 0.11(7) Uani 1 1 d . A .
H44A H -0.1390 -0.0397 0.1543 0.159 Uiso 1 1 calc R . .
H44B H -0.0833 -0.0237 0.0440 0.159 Uiso 1 1 calc R . .
H44C H -0.2375 -0.0324 0.0198 0.159 Uiso 1 1 calc R . .
C45 C -0.297(10) 0.042(6) 0.143(10) 0.06(3) Uani 1 1 d . A .
H45A H -0.3074 0.0775 0.1645 0.091 Uiso 1 1 calc R . .
H45B H -0.2906 0.0198 0.2143 0.091 Uiso 1 1 calc R . .
H45C H -0.3725 0.0312 0.0755 0.091 Uiso 1 1 calc R . .
C46 C -0.196(12) 0.066(6) -0.013(10) 0.07(4) Uani 1 1 d . A .
H46A H -0.2694 0.0502 -0.0754 0.108 Uiso 1 1 calc R . .
H46B H -0.1167 0.0646 -0.0391 0.108 Uiso 1 1 calc R . .
H46C H -0.2174 0.1015 0.0002 0.108 Uiso 1 1 calc R . .
C47 C -0.063(8) 0.066(3) 0.593(7) 0.026(17) Uani 1 1 d . A .
C48 C -0.050(10) 0.018(4) 0.646(9) 0.04(2) Uani 1 1 d . . .
H48 H 0.0318 0.0011 0.6632 0.044 Uiso 1 1 calc R A .
C49 C -0.155(12) -0.006(4) 0.675(10) 0.05(3) Uani 1 1 d . A .
H49 H -0.1428 -0.0378 0.7160 0.056 Uiso 1 1 calc R . .
C50 C -0.275(12) 0.018(4) 0.642(11) 0.05(3) Uani 1 1 d . . .
H50 H -0.3479 0.0013 0.6578 0.060 Uiso 1 1 calc R A .
C51 C -0.291(10) 0.065(5) 0.586(10) 0.05(3) Uani 1 1 d . A .
H51 H -0.3748 0.0808 0.5642 0.057 Uiso 1 1 calc R . .
C52 C -0.187(9) 0.090(4) 0.561(9) 0.032(19) Uani 1 1 d . . .
H52 H -0.1995 0.1231 0.5236 0.039 Uiso 1 1 calc R A .
C53 C 0.216(8) 0.062(3) 0.642(7) 0.024(16) Uani 1 1 d . A .
C54 C 0.248(9) 0.017(4) 0.591(8) 0.03(2) Uani 1 1 d . . .
H54 H 0.1941 0.0063 0.5132 0.042 Uiso 1 1 calc R A .
C55 C 0.356(11) -0.013(4) 0.651(11) 0.05(3) Uani 1 1 d . A .
H55 H 0.3757 -0.0435 0.6151 0.058 Uiso 1 1 calc R . .
C56 C 0.433(9) 0.003(4) 0.765(9) 0.04(2) Uani 1 1 d . . .
H56 H 0.5048 -0.0178 0.8098 0.044 Uiso 1 1 calc R A .
C57 C 0.406(10) 0.048(4) 0.814(9) 0.04(2) Uani 1 1 d . A .
H57 H 0.4614 0.0594 0.8902 0.044 Uiso 1 1 calc R . .
C58 C 0.300(9) 0.078(4) 0.754(8) 0.031(18) Uani 1 1 d . . .
H58 H 0.2830 0.1092 0.7892 0.038 Uiso 1 1 calc R A .
O3A O 0.016(7) 0.212(5) 0.341(8) 0.04(2) Uani 0.7(2) 1 d PD A 1
C59A C -0.115(9) 0.215(6) 0.351(6) 0.04(2) Uani 0.7(2) 1 d PD A 1
H59A H -0.1345 0.2499 0.3728 0.043 Uiso 0.7(2) 1 calc PR A 1
H59B H -0.1245 0.1908 0.4149 0.043 Uiso 0.7(2) 1 calc PR A 1
C60A C -0.205(7) 0.200(5) 0.229(7) 0.04(2) Uani 0.7(2) 1 d PD A 1
H60A H -0.2923 0.2163 0.2132 0.043 Uiso 0.7(2) 1 calc PR A 1
H60B H -0.2164 0.1622 0.2209 0.043 Uiso 0.7(2) 1 calc PR A 1
C61A C -0.131(7) 0.221(5) 0.144(6) 0.04(2) Uani 0.7(2) 1 d PD A 1
H61A H -0.1573 0.2031 0.0638 0.043 Uiso 0.7(2) 1 calc PR A 1
H61B H -0.1441 0.2580 0.1314 0.043 Uiso 0.7(2) 1 calc PR A 1
C62A C 0.009(7) 0.208(7) 0.214(9) 0.04(2) Uani 0.7(2) 1 d PD A 1
H62A H 0.0322 0.1734 0.1941 0.043 Uiso 0.7(2) 1 calc PR A 1
H62B H 0.0696 0.2332 0.1933 0.043 Uiso 0.7(2) 1 calc PR A 1
O3B O 0.017(13) 0.209(7) 0.341(15) 0.02(4) Uani 0.3(2) 1 d PD A 2
C59B C -0.109(18) 0.207(8) 0.363(11) 0.02(4) Uani 0.3(2) 1 d PD A 2
H59C H -0.1110 0.2305 0.4306 0.028 Uiso 0.3(2) 1 calc PR A 2
H59D H -0.1293 0.1718 0.3850 0.028 Uiso 0.3(2) 1 calc PR A 2
C60B C -0.206(13) 0.224(7) 0.246(13) 0.02(4) Uani 0.3(2) 1 d PD A 2
H60C H -0.2082 0.2615 0.2371 0.028 Uiso 0.3(2) 1 calc PR A 2
H60D H -0.2951 0.2108 0.2378 0.028 Uiso 0.3(2) 1 calc PR A 2
C61B C -0.147(14) 0.199(7) 0.154(12) 0.02(4) Uani 0.3(2) 1 d PD A 2
H61C H -0.1661 0.1613 0.1467 0.028 Uiso 0.3(2) 1 calc PR A 2
H61D H -0.1799 0.2146 0.0721 0.028 Uiso 0.3(2) 1 calc PR A 2
C62B C -0.004(13) 0.209(11) 0.211(16) 0.02(4) Uani 0.3(2) 1 d PD A 2
H62C H 0.0499 0.1819 0.1877 0.028 Uiso 0.3(2) 1 calc PR A 2
H62D H 0.0208 0.2425 0.1842 0.028 Uiso 0.3(2) 1 calc PR A 2
O4A O 0.394(2) 0.208(2) 0.658(3) 0.030(7) Uani 0.53(6) 1 d PD A 1
C63A C 0.531(3) 0.211(4) 0.701(4) 0.04(2) Uani 0.53(6) 1 d PD A 1
C64A C 0.594(6) 0.210(9) 0.595(7) 0.06(3) Uani 0.53(6) 1 d PD A 1
H64A H 0.5709 0.1784 0.5481 0.090 Uiso 0.53(6) 1 calc PR A 1
H64B H 0.6899 0.2127 0.6280 0.090 Uiso 0.53(6) 1 calc PR A 1
H64C H 0.5617 0.2396 0.5405 0.090 Uiso 0.53(6) 1 calc PR A 1
C65A C 0.579(11) 0.260(5) 0.776(14) 0.04(4) Uani 0.53(6) 1 d PD A 1
H65A H 0.5606 0.2901 0.7208 0.066 Uiso 0.53(6) 1 calc PR A 1
H65B H 0.6739 0.2581 0.8153 0.066 Uiso 0.53(6) 1 calc PR A 1
H65C H 0.5333 0.2642 0.8378 0.066 Uiso 0.53(6) 1 calc PR A 1
C66A C 0.591(10) 0.165(7) 0.786(18) 0.06(6) Uani 0.53(6) 1 d PD A 1
H66A H 0.5617 0.1672 0.8598 0.092 Uiso 0.53(6) 1 calc PR A 1
H66B H 0.6870 0.1675 0.8096 0.092 Uiso 0.53(6) 1 calc PR A 1
H66C H 0.5621 0.1331 0.7436 0.092 Uiso 0.53(6) 1 calc PR A 1
O4B O 0.394(2) 0.208(2) 0.658(3) 0.030(7) Uani 0.47(6) 1 d PD A 2
C63B C 0.520(8) 0.214(3) 0.748(6) 0.04(2) Uani 0.47(6) 1 d PD A 2
C64B C 0.497(10) 0.216(8) 0.875(4) 0.06(3) Uani 0.47(6) 1 d PD A 2
H64D H 0.4391 0.2454 0.8781 0.090 Uiso 0.47(6) 1 calc PR A 2
H64E H 0.5813 0.2210 0.9382 0.090 Uiso 0.47(6) 1 calc PR A 2
H64F H 0.4560 0.1845 0.8906 0.090 Uiso 0.47(6) 1 calc PR A 2
C65B C 0.587(13) 0.264(6) 0.724(15) 0.04(4) Uani 0.47(6) 1 d PD A 2
H65D H 0.6114 0.2604 0.6481 0.066 Uiso 0.47(6) 1 calc PR A 2
H65E H 0.6653 0.2705 0.7921 0.066 Uiso 0.47(6) 1 calc PR A 2
H65F H 0.5255 0.2929 0.7155 0.066 Uiso 0.47(6) 1 calc PR A 2
C66B C 0.608(11) 0.167(7) 0.744(16) 0.06(6) Uani 0.47(6) 1 d PD A 2
H66D H 0.5710 0.1365 0.7694 0.092 Uiso 0.47(6) 1 calc PR A 2
H66E H 0.6965 0.1734 0.7991 0.092 Uiso 0.47(6) 1 calc PR A 2
H66F H 0.6132 0.1628 0.6603 0.092 Uiso 0.47(6) 1 calc PR A 2

loop_
_atom_site_aniso_label
_atom_site_aniso_U_11
_atom_site_aniso_U_22
_atom_site_aniso_U_33
_atom_site_aniso_U_23
_atom_site_aniso_U_13
_atom_site_aniso_U_12
Y1 0.0204(18) 0.022(2) 0.0183(17) 0.000(4) 0.0059(14) 0.000(4)
P1 0.020(9) 0.023(11) 0.017(9) 0.001(7) 0.005(7) 0.001(7)
P2 0.022(10) 0.022(11) 0.020(10) -0.001(7) 0.006(8) -0.002(7)
O1 0.02(3) 0.03(3) 0.02(3) 0.01(2) 0.01(2) 0.00(2)
O2 0.03(3) 0.03(3) 0.02(3) -0.01(2) 0.01(2) 0.00(2)
N1 0.03(3) 0.02(3) 0.02(3) 0.00(2) 0.01(2) 0.00(2)
N2 0.02(3) 0.02(3) 0.02(3) -0.01(2) 0.00(2) 0.00(2)
C1 0.03(3) 0.02(3) 0.02(3) 0.00(2) 0.01(2) 0.00(2)
C2 0.03(3) 0.03(3) 0.02(3) 0.00(2) 0.01(2) 0.00(3)
C3 0.03(3) 0.02(3) 0.03(3) 0.00(2) 0.01(3) 0.00(2)
C4 0.04(4) 0.03(3) 0.02(3) 0.00(2) 0.01(3) 0.00(3)
C5 0.03(3) 0.03(3) 0.02(3) 0.00(2) 0.01(3) 0.00(3)
C6 0.03(4) 0.02(3) 0.02(3) 0.00(2) 0.01(3) 0.00(3)
C7 0.03(4) 0.02(4) 0.02(3) 0.00(3) 0.01(3) 0.00(3)
C8 0.03(4) 0.01(4) 0.02(3) 0.00(2) 0.01(3) 0.00(3)
C9 0.02(3) 0.02(4) 0.02(3) 0.00(3) 0.00(3) 0.00(3)
C10 0.02(4) 0.03(5) 0.01(3) 0.00(3) 0.00(3) 0.00(3)
C11 0.03(4) 0.02(4) 0.02(4) 0.00(3) 0.01(3) 0.00(3)
C12 0.02(4) 0.02(4) 0.02(4) 0.00(3) 0.01(3) 0.00(3)
C13 0.03(4) 0.03(4) 0.03(4) 0.01(3) 0.01(3) 0.00(3)
C14 0.04(5) 0.04(5) 0.06(6) 0.00(4) 0.04(4) 0.01(3)
C15 0.03(5) 0.06(7) 0.05(6) 0.02(5) 0.02(4) 0.01(4)
C16 0.03(4) 0.06(6) 0.04(5) 0.00(4) 0.02(4) -0.01(4)
C17 0.03(5) 0.04(5) 0.03(5) 0.01(3) 0.01(4) 0.01(3)
C18 0.06(8) 0.19(15) 0.02(5) -0.02(6) -0.01(5) 0.04(8)
C19 0.06(8) 0.05(7) 0.12(12) 0.03(7) -0.02(7) 0.00(5)
C20 0.03(5) 0.09(8) 0.06(7) 0.02(6) 0.00(5) 0.00(5)
C21 0.03(4) 0.03(4) 0.02(4) 0.01(3) 0.01(3) 0.00(3)
C22 0.02(4) 0.04(5) 0.03(4) 0.01(3) 0.01(3) 0.01(3)
C23 0.03(5) 0.04(5) 0.03(4) 0.01(4) 0.01(4) 0.01(4)
C24 0.04(5) 0.06(7) 0.04(5) 0.01(4) 0.02(4) 0.03(5)
C25 0.05(6) 0.03(5) 0.04(5) -0.01(4) 0.02(4) 0.01(4)
C26 0.03(5) 0.03(5) 0.04(5) 0.00(4) 0.02(4) 0.00(4)
C27 0.02(4) 0.03(4) 0.02(3) 0.00(3) 0.01(3) 0.00(3)
C28 0.05(5) 0.02(4) 0.04(4) 0.01(3) 0.01(4) -0.01(3)
C29 0.05(6) 0.03(5) 0.04(5) 0.00(3) 0.01(4) -0.01(4)
C30 0.04(5) 0.04(5) 0.05(5) -0.01(4) 0.02(4) -0.01(4)
C31 0.02(4) 0.05(5) 0.05(5) 0.00(4) 0.01(3) 0.00(3)
C32 0.03(4) 0.04(5) 0.03(4) 0.00(3) 0.01(3) -0.01(3)
C33 0.02(4) 0.02(4) 0.02(4) 0.00(3) 0.01(3) 0.00(3)
C34 0.02(3) 0.03(4) 0.02(3) 0.01(3) 0.00(3) 0.01(3)
C35 0.02(4) 0.03(4) 0.03(4) 0.00(3) 0.01(3) 0.00(3)
C36 0.04(5) 0.02(4) 0.03(4) 0.00(3) 0.02(4) 0.00(3)
C37 0.02(4) 0.02(4) 0.02(4) 0.00(3) 0.00(3) 0.00(3)
C38 0.02(4) 0.02(4) 0.02(4) 0.00(3) 0.00(3) 0.00(3)
C39 0.03(4) 0.04(5) 0.03(4) -0.01(3) 0.02(3) 0.00(3)
C40 0.04(6) 0.09(8) 0.04(6) -0.04(5) 0.03(5) -0.01(5)
C41 0.04(5) 0.04(5) 0.04(5) 0.00(3) 0.02(4) 0.00(3)
C42 0.03(4) 0.05(5) 0.05(5) 0.01(4) 0.02(4) 0.01(3)
C43 0.03(5) 0.03(5) 0.02(4) 0.00(3) 0.00(3) 0.00(3)
C44 0.07(9) 0.04(7) 0.15(14) -0.06(8) -0.05(9) 0.01(6)
C45 0.04(6) 0.12(10) 0.03(5) -0.02(5) 0.01(4) -0.03(5)
C46 0.05(6) 0.12(10) 0.04(6) 0.03(6) 0.00(5) -0.04(6)
C47 0.03(4) 0.03(4) 0.02(4) 0.00(3) 0.01(3) -0.01(3)
C48 0.04(5) 0.04(5) 0.03(5) 0.00(4) 0.02(4) -0.01(4)
C49 0.06(7) 0.05(6) 0.04(5) -0.01(4) 0.03(5) -0.02(5)
C50 0.05(7) 0.05(6) 0.06(7) -0.01(5) 0.03(5) -0.02(5)
C51 0.02(4) 0.07(7) 0.05(6) -0.02(5) 0.02(4) 0.00(4)
C52 0.02(4) 0.04(5) 0.04(5) -0.01(3) 0.01(3) 0.00(3)
C53 0.03(4) 0.02(4) 0.03(4) 0.00(3) 0.01(3) 0.00(3)
C54 0.03(5) 0.04(5) 0.02(4) 0.00(3) 0.00(3) 0.01(3)
C55 0.05(6) 0.04(6) 0.06(7) 0.01(4) 0.03(5) 0.02(4)
C56 0.02(4) 0.05(5) 0.04(5) 0.02(4) 0.01(3) 0.01(3)
C57 0.04(5) 0.04(5) 0.02(4) 0.00(3) 0.00(3) 0.01(4)
C58 0.02(4) 0.03(4) 0.03(4) 0.00(3) 0.00(3) 0.00(3)
O3A 0.02(3) 0.06(4) 0.02(3) 0.00(2) 0.01(2) 0.00(2)
C59A 0.02(3) 0.06(4) 0.02(3) 0.00(2) 0.01(2) 0.00(2)
C60A 0.02(3) 0.06(4) 0.02(3) 0.00(2) 0.01(2) 0.00(2)
C61A 0.02(3) 0.06(4) 0.02(3) 0.00(2) 0.01(2) 0.00(2)
C62A 0.02(3) 0.06(4) 0.02(3) 0.00(2) 0.01(2) 0.00(2)
O3B 0.03(6) 0.02(7) 0.02(6) 0.00(3) 0.01(4) 0.00(3)
C59B 0.03(6) 0.02(7) 0.02(6) 0.00(3) 0.01(4) 0.00(3)
C60B 0.03(6) 0.02(7) 0.02(6) 0.00(3) 0.01(4) 0.00(3)
C61B 0.03(6) 0.02(7) 0.02(6) 0.00(3) 0.01(4) 0.00(3)
C62B 0.03(6) 0.02(7) 0.02(6) 0.00(3) 0.01(4) 0.00(3)
O4A 0.027(16) 0.029(18) 0.030(16) 0.00(3) 0.001(13) 0.01(3)
C63A 0.03(3) 0.04(3) 0.04(6) -0.02(8) -0.01(3) 0.00(6)
C64A 0.05(5) 0.06(7) 0.06(5) -0.01(8) 0.00(4) 0.02(8)
C65A 0.01(4) 0.05(6) 0.07(11) 0.02(8) 0.01(6) -0.01(3)
C66A 0.06(8) 0.04(6) 0.07(14) 0.03(8) 0.01(8) 0.01(6)
O4B 0.027(16) 0.029(18) 0.030(16) 0.00(3) 0.001(13) 0.01(3)
C63B 0.03(3) 0.04(3) 0.04(6) -0.02(8) -0.01(3) 0.00(6)
C64B 0.05(5) 0.06(7) 0.06(5) -0.01(8) 0.00(4) 0.02(8)
C65B 0.01(4) 0.05(6) 0.07(11) 0.02(8) 0.01(6) -0.01(3)
C66B 0.06(8) 0.04(6) 0.07(14) 0.03(8) 0.01(8) 0.01(6)

loop_
_atom_type_symbol
_atom_type_description
_atom_type_scat_dispersion_real
_atom_type_scat_dispersion_imag
_atom_type_scat_source
C C 0.0033 0.0016 'International Tables Vol C Tables 4.2.6.8 and 6.1.1.4'
H H 0.0000 0.0000 'International Tables Vol C Tables 4.2.6.8 and 6.1.1.4'
N N 0.0061 0.0033 'International Tables Vol C Tables 4.2.6.8 and 6.1.1.4'
O O 0.0106 0.0060 'International Tables Vol C Tables 4.2.6.8 and 6.1.1.4'
P P 0.1023 0.0942 'International Tables Vol C Tables 4.2.6.8 and 6.1.1.4'
Y Y -2.7962 3.5667 'International Tables Vol C Tables 4.2.6.8 and 6.1.1.4'

loop_
_geom_angle_atom_site_label_1
_geom_angle_atom_site_label_2
_geom_angle_atom_site_label_3
_geom_angle
O4A Y1 O1 100(2)
O4A Y1 O2 95(2)
O1 Y1 O2 119.6(10)
O4A Y1 N1 101(2)
O1 Y1 N1 82(2)
O2 Y1 N1 151(2)
O4A Y1 N2 101(2)
O1 Y1 N2 148(2)
O2 Y1 N2 83(2)
N1 Y1 N2 70.1(12)
O4A Y1 O3B 177(4)
O1 Y1 O3B 82(4)
O2 Y1 O3B 82(4)
N1 Y1 O3B 82(5)
N2 Y1 O3B 78(5)
O4A Y1 O3A 179(3)
O1 Y1 O3A 81(3)
O2 Y1 O3A 84(3)
N1 Y1 O3A 80(3)
N2 Y1 O3A 79(3)
O3B Y1 O3A 2(5)
N1 P1 C21 115(4)
N1 P1 C7 114(4)
C21 P1 C7 106(4)
N1 P1 C27 113(4)
C21 P1 C27 105(4)
C7 P1 C27 102(4)
N2 P2 C33 112(4)
N2 P2 C53 116(4)
C33 P2 C53 105(4)
N2 P2 C47 114(4)
C33 P2 C47 106(4)
C53 P2 C47 104(4)
C8 O1 Y1 128(5)
C34 O2 Y1 127(5)
C1 N1 P1 127(5)
C1 N1 Y1 116(4)
P1 N1 Y1 117(3)
C2 N2 P2 131(5)
C2 N2 Y1 104(4)
P2 N2 Y1 116(3)
N1 C1 C6 115(6)
N1 C1 C2 109(5)
C6 C1 C2 108(5)
N2 C2 C3 116(6)
N2 C2 C1 110(5)
C3 C2 C1 111(6)
C2 C3 C4 111(6)
C5 C4 C3 111(6)
C4 C5 C6 110(6)
C1 C6 C5 112(6)
C12 C7 C8 122(7)
C12 C7 P1 123(6)
C8 C7 P1 116(6)
O1 C8 C7 120(7)
O1 C8 C9 122(7)
C7 C8 C9 118(7)
C10 C9 C8 116(7)
C10 C9 C13 122(7)
C8 C9 C13 122(7)
C9 C10 C11 126(7)
C10 C11 C12 115(7)
C10 C11 C17 122(7)
C12 C11 C17 123(8)
C7 C12 C11 121(8)
C15 C13 C16 108(8)
C15 C13 C9 113(7)
C16 C13 C9 110(7)
C15 C13 C14 108(8)
C16 C13 C14 108(8)
C9 C13 C14 110(7)
C19 C17 C20 106(10)
C19 C17 C18 110(10)
C20 C17 C18 109(10)
C19 C17 C11 110(8)
C20 C17 C11 111(8)
C18 C17 C11 109(8)
C22 C21 C26 117(8)
C22 C21 P1 120(7)
C26 C21 P1 122(7)
C21 C22 C23 122(9)
C24 C23 C22 119(9)
C23 C24 C25 120(9)
C26 C25 C24 121(9)
C25 C26 C21 121(9)
C32 C27 C28 119(8)
C32 C27 P1 120(7)
C28 C27 P1 121(6)
C29 C28 C27 119(9)
C30 C29 C28 122(9)
C31 C30 C29 120(9)
C30 C31 C32 119(9)
C27 C32 C31 121(9)
C38 C33 C34 122(8)
C38 C33 P2 123(6)
C34 C33 P2 115(6)
O2 C34 C35 123(7)
O2 C34 C33 120(7)
C35 C34 C33 117(7)
C36 C35 C34 118(8)
C36 C35 C39 122(8)
C34 C35 C39 120(7)
C35 C36 C37 124(8)
C38 C37 C36 118(7)
C38 C37 C43 124(8)
C36 C37 C43 119(7)
C37 C38 C33 120(8)
C41 C39 C35 114(8)
C41 C39 C40 108(8)
C35 C39 C40 111(8)
C41 C39 C42 110(8)
C35 C39 C42 106(7)
C40 C39 C42 108(8)
C45 C43 C46 106(10)
C45 C43 C44 108(10)
C46 C43 C44 108(10)
C45 C43 C37 112(7)
C46 C43 C37 112(8)
C44 C43 C37 111(8)
C48 C47 C52 119(8)
C48 C47 P2 123(7)
C52 C47 P2 118(7)
C47 C48 C49 122(10)
C50 C49 C48 119(10)
C49 C50 C51 120(10)
C50 C51 C52 122(10)
C51 C52 C47 118(9)
C54 C53 C58 118(8)
C54 C53 P2 122(6)
C58 C53 P2 120(6)
C53 C54 C55 122(9)
C56 C55 C54 118(10)
C57 C56 C55 120(8)
C58 C57 C56 122(9)
C57 C58 C53 120(9)
C62A O3A C59A 109(3)
C62A O3A Y1 126(5)
C59A O3A Y1 125(5)
O3A C59A C60A 107(4)
C59A C60A C61A 101(4)
C62A C61A C60A 102(4)
O3A C62A C61A 106(4)
C62B O3B C59B 109(4)
C62B O3B Y1 131(10)
C59B O3B Y1 120(10)
O3B C59B C60B 105(5)
C59B C60B C61B 101(5)
C62B C61B C60B 101(5)
O3B C62B C61B 106(5)
C63A O4A Y1 150(3)
O4A C63A C66A 112.0(16)
O4A C63A C64A 112.2(16)
C66A C63A C64A 107(8)
O4A C63A C65A 111.9(16)
C66A C63A C65A 106(7)
C64A C63A C65A 107(8)
C64B C63B C66B 109(9)
C64B C63B C65B 110(9)
C66B C63B C65B 110(9)

loop_
_geom_bond_atom_site_label_1
_geom_bond_atom_site_label_2
_geom_bond_distance
Y1 O4A 2.04(2)
Y1 O1 2.23(6)
Y1 O2 2.25(6)
Y1 N1 2.38(7)
Y1 N2 2.40(7)
Y1 O3B 2.52(11)
Y1 O3A 2.53(6)
P1 N1 1.59(7)
P1 C21 1.80(9)
P1 C7 1.81(8)
P1 C27 1.83(8)
P2 N2 1.59(7)
P2 C33 1.79(8)
P2 C53 1.81(8)
P2 C47 1.83(9)
O1 C8 1.33(9)
O2 C34 1.30(10)
N1 C1 1.48(9)
N2 C2 1.47(8)
C1 C6 1.53(9)
C1 C2 1.54(7)
C2 C3 1.53(9)
C3 C4 1.53(9)
C4 C5 1.52(7)
C5 C6 1.54(10)
C7 C12 1.38(11)
C7 C8 1.40(11)
C8 C9 1.42(10)
C9 C10 1.39(11)
C9 C13 1.54(12)
C10 C11 1.40(11)
C11 C12 1.41(10)
C11 C17 1.54(11)
C13 C15 1.53(13)
C13 C16 1.53(13)
C13 C14 1.55(13)
C17 C19 1.51(16)
C17 C20 1.53(14)
C17 C18 1.53(15)
C21 C22 1.37(12)
C21 C26 1.42(13)
C22 C23 1.41(12)
C23 C24 1.38(15)
C24 C25 1.38(15)
C25 C26 1.37(13)
C27 C32 1.37(11)
C27 C28 1.39(12)
C28 C29 1.39(13)
C29 C30 1.37(14)
C30 C31 1.36(14)
C31 C32 1.40(12)
C33 C38 1.42(11)
C33 C34 1.43(11)
C34 C35 1.43(11)
C35 C36 1.40(12)
C35 C39 1.53(11)
C36 C37 1.42(12)
C37 C38 1.37(11)
C37 C43 1.53(10)
C39 C41 1.50(13)
C39 C40 1.53(11)
C39 C42 1.54(13)
C43 C45 1.51(13)
C43 C46 1.51(13)
C43 C44 1.52(14)
C47 C48 1.37(13)
C47 C52 1.41(12)
C48 C49 1.40(14)
C49 C50 1.37(16)
C50 C51 1.38(16)
C51 C52 1.38(14)
C53 C54 1.39(12)
C53 C58 1.39(11)
C54 C55 1.39(13)
C55 C56 1.38(15)
C56 C57 1.38(14)
C57 C58 1.37(12)
O3A C62A 1.433(12)
O3A C59A 1.434(12)
C59A C60A 1.499(10)
C60A C61A 1.520(10)
C61A C62A 1.501(10)
O3B C62B 1.436(15)
O3B C59B 1.438(15)
C59B C60B 1.500(10)
C60B C61B 1.518(10)
C61B C62B 1.500(11)
O4A C63A 1.400(10)
C63A C66A 1.550(10)
C63A C64A 1.550(10)
C63A C65A 1.550(10)
C63B C64B 1.550(10)
C63B C66B 1.550(10)
C63B C65B 1.550(10)
